data_4322332
loop_
_publ_author_name
'Zhiping Zheng'
'Thomas G. Gray'
'R. H. Holm'

_publ_section_title
;
 Synthesis and Structures of Solvated Monoclusters and Bridged Di- and
 Triclusters Based on the cubic Building Block [Re6(\m3-Se)8]2+
;
_journal_name_full 'Inorganic Chemistry'
_journal_page_first 4888
_journal_page_last 4895
_journal_paper_doi 10.1021/ic9906050
_journal_volume 38
_journal_year 1999
_chemical_formula_sum 'C72 H160 F24 N2 P10 Re12 Sb4 Se16'
_chemical_formula_weight 5804.48
_chemical_name_systematic
; 
 ? 
;
_space_group_IT_number 2
_symmetry_cell_setting triclinic
_symmetry_space_group_name_Hall '-P 1'
_symmetry_space_group_name_H-M 'P -1'
_atom_sites_solution_hydrogens geom
_atom_sites_solution_primary direct
_atom_sites_solution_secondary difmap
_audit_creation_method SHELXL
_cell_angle_alpha 73.7170(10)
_cell_angle_beta 78.0740(10)
_cell_angle_gamma 68.9400(10)
_cell_formula_units_Z 1
_cell_length_a 12.8813(4)
_cell_length_b 15.5023(5)
_cell_length_c 24.4935(6)
_cell_measurement_temperature 293(2)
_cell_volume 4350.6(2)
_computing_structure_refinement 'SHELXL-93 (Sheldrick, 1993)'
_computing_structure_solution 'SHELXS-86 (Sheldrick, 1990)'
_diffrn_ambient_temperature 293(2)
_diffrn_radiation_monochromator graphite
_diffrn_radiation_source 'fine-focus sealed tube'
_diffrn_radiation_type MoK\a
_diffrn_radiation_wavelength 0.71073
_diffrn_reflns_av_R_equivalents 0.0497
_diffrn_reflns_av_sigmaI/netI 0.1448
_diffrn_reflns_limit_h_max 12
_diffrn_reflns_limit_h_min -17
_diffrn_reflns_limit_k_max 16
_diffrn_reflns_limit_k_min -20
_diffrn_reflns_limit_l_max 28
_diffrn_reflns_limit_l_min -32
_diffrn_reflns_number 28987
_diffrn_reflns_theta_max 28.26
_diffrn_reflns_theta_min 0.87
_exptl_absorpt_coefficient_mu 12.406
_exptl_crystal_density_diffrn 2.215
_exptl_crystal_F_000 2620
_refine_diff_density_max 4.693
_refine_diff_density_min -3.232
_refine_diff_density_rms 0.327
_refine_ls_extinction_method none
_refine_ls_goodness_of_fit_all 0.901
_refine_ls_goodness_of_fit_obs 1.175
_refine_ls_matrix_type full
_refine_ls_number_parameters 477
_refine_ls_number_reflns 20091
_refine_ls_number_restraints 0
_refine_ls_restrained_S_all 0.901
_refine_ls_restrained_S_obs 1.175
_refine_ls_R_factor_all 0.1488
_refine_ls_R_factor_obs 0.0575
_refine_ls_shift/esd_max 0.109
_refine_ls_shift/esd_mean 0.007
_refine_ls_structure_factor_coef Fsqd
_refine_ls_weighting_details 'w=1/[\s^2^(Fo^2^)+(0.0500P)^2^+0.0000P] where P=(Fo^2^+2Fc^2^)/3'
_refine_ls_weighting_scheme calc
_refine_ls_wR_factor_all 0.1461
_refine_ls_wR_factor_obs 0.1216
_reflns_number_observed 8391
_reflns_number_total 20091
_reflns_observed_criterion >2sigma(I)
_cod_data_source_file ic9906050_10.cif
_cod_data_source_block tg48t
_cod_depositor_comments
;
The following automatic conversions were performed:

'_refine_ls_weighting_scheme' value 'calc
w=1/[\s^2^(Fo^2^)+(0.0500P)^2^+0.0000P] where P=(Fo^2^+2Fc^2^)/3' was
changed to 'calc'. New tag '_refine_ls_weighting_details' was
created. The value of the new tag was set to
'w=1/[\s^2^(Fo^2^)+(0.0500P)^2^+0.0000P] where P=(Fo^2^+2Fc^2^)/3'.

Automatic conversion script
Id: cif_fix_values 3143 2015-03-26 13:38:13Z robertas 
;
_cod_database_code 4322332

loop_
_symmetry_equiv_pos_as_xyz
'x, y, z'
'-x, -y, -z'

loop_
_atom_site_aniso_label
_atom_site_aniso_U_11
_atom_site_aniso_U_22
_atom_site_aniso_U_33
_atom_site_aniso_U_23
_atom_site_aniso_U_13
_atom_site_aniso_U_12
Re3 0.0174(4) 0.0292(3) 0.0220(4) -0.0083(3) 0.0044(3) -0.0087(3)
Re6 0.0174(4) 0.0273(3) 0.0201(3) -0.0058(3) 0.0028(3) -0.0092(3)
Re5 0.0176(4) 0.0283(3) 0.0225(4) -0.0050(3) 0.0015(3) -0.0083(3)
Re1 0.0186(4) 0.0296(3) 0.0198(3) -0.0075(3) 0.0038(3) -0.0096(3)
Re4 0.0167(4) 0.0297(3) 0.0220(4) -0.0063(3) 0.0026(3) -0.0106(3)
Re2 0.0171(4) 0.0272(3) 0.0219(4) -0.0063(3) 0.0029(3) -0.0091(3)
Se7 0.0211(10) 0.0272(8) 0.0270(9) -0.0066(7) 0.0006(7) -0.0088(7)
Se1 0.0160(9) 0.0294(8) 0.0257(9) -0.0077(7) 0.0034(7) -0.0071(7)
Se3 0.0213(10) 0.0284(8) 0.0318(10) -0.0086(7) 0.0023(7) -0.0087(7)
Se6 0.0257(10) 0.0376(9) 0.0217(9) -0.0082(7) 0.0006(7) -0.0140(8)
Se4 0.0164(10) 0.0343(9) 0.0298(9) -0.0071(7) 0.0016(7) -0.0079(7)
Se5 0.0222(10) 0.0358(9) 0.0213(9) -0.0057(7) 0.0060(7) -0.0118(7)
Se2 0.0239(10) 0.0344(9) 0.0235(9) -0.0099(7) 0.0021(7) -0.0126(7)
Se8 0.0214(10) 0.0334(9) 0.0230(9) -0.0047(7) 0.0038(7) -0.0113(7)
P2 0.022(3) 0.033(2) 0.032(2) -0.008(2) 0.003(2) -0.017(2)
P3 0.025(3) 0.037(2) 0.038(3) -0.005(2) -0.001(2) -0.016(2)
P1 0.032(3) 0.040(2) 0.028(2) -0.013(2) 0.005(2) -0.013(2)
Sb1 0.126(2) 0.0776(12) 0.0548(11) -0.0129(9) -0.0018(11) -0.0340(11)
Sb2 0.111(2) 0.0793(11) 0.0498(9) -0.0039(8) -0.0122(9) -0.0590(10)
P5 0.026(3) 0.040(2) 0.025(2) -0.001(2) -0.004(2) -0.015(2)

loop_
_atom_site_label
_atom_site_type_symbol
_atom_site_fract_x
_atom_site_fract_y
_atom_site_fract_z
_atom_site_U_iso_or_equiv
_atom_site_thermal_displace_type
_atom_site_occupancy
_atom_site_calc_flag
_atom_site_refinement_flags
_atom_site_disorder_group
Re3 Re 0.10493(5) 0.77988(4) 0.16982(3) 0.0230(2) Uani 1 d . .
Re6 Re -0.06585(5) 0.93901(4) 0.16667(3) 0.0217(2) Uani 1 d . .
Re5 Re 0.09525(6) 0.75528(4) 0.28133(3) 0.0233(2) Uani 1 d . .
Re1 Re -0.07538(6) 0.91398(4) 0.27896(3) 0.0226(2) Uani 1 d . .
Re4 Re 0.11386(5) 0.91564(4) 0.21202(3) 0.0226(2) Uani 1 d . .
Re2 Re -0.08461(5) 0.77874(4) 0.23547(3) 0.0221(2) Uani 1 d . .
Se7 Se -0.05377(13) 1.06327(10) 0.21044(6) 0.0253(4) Uani 1 d . .
Se1 Se -0.24304(13) 0.93361(10) 0.23286(6) 0.0244(4) Uani 1 d . .
Se3 Se 0.08291(14) 0.63034(10) 0.23824(7) 0.0274(4) Uani 1 d . .
Se6 Se 0.10148(14) 0.88870(11) 0.31874(6) 0.0275(4) Uani 1 d . .
Se4 Se 0.27259(14) 0.76115(11) 0.21609(7) 0.0276(4) Uani 1 d . .
Se5 Se 0.11871(14) 0.93463(11) 0.10593(6) 0.0272(4) Uani 1 d . .
Se2 Se -0.06979(14) 0.80591(10) 0.12776(6) 0.0264(4) Uani 1 d . .
Se8 Se -0.08902(14) 0.75779(10) 0.34142(6) 0.0266(4) Uani 1 d . .
P2 P -0.2175(4) 0.6886(3) 0.2495(2) 0.0274(10) Uani 1 d . .
P3 P 0.2448(4) 1.0075(3) 0.1979(2) 0.0330(11) Uani 1 d . .
P1 P -0.1899(4) 0.9962(3) 0.3560(2) 0.0336(11) Uani 1 d . .
Sb1 Sb -0.1415(2) 0.33110(12) 0.40775(7) 0.0874(6) Uani 1 d . .
Sb2 Sb -0.3021(2) 0.73667(11) 0.00312(6) 0.0736(5) Uani 1 d . .
P5 P -0.1736(4) 1.0666(3) 0.0933(2) 0.0303(10) Uani 1 d . .
C26 C -0.3234(15) 0.7426(11) 0.2014(7) 0.042(4) Uiso 1 d . .
H26A H -0.3631(15) 0.8067(11) 0.2062(7) 0.051 Uiso 1 calc R .
H26B H -0.2859(15) 0.7474(11) 0.1625(7) 0.051 Uiso 1 calc R .
N1 N 0.2152(11) 0.6959(8) 0.1078(5) 0.031(3) Uiso 1 d . .
C13 C 0.3204(14) 1.0234(11) 0.1265(7) 0.039(4) Uiso 1 d . .
H13A H 0.3101(14) 1.0830(11) 0.1021(7) 0.047 Uiso 1 calc R .
C34 C -0.2809(14) 1.1619(10) 0.1220(7) 0.039(4) Uiso 1 d . .
H34A H -0.3324(14) 1.1345(10) 0.1500(7) 0.047 Uiso 1 calc R .
H34B H -0.2450(14) 1.1866(10) 0.1424(7) 0.047 Uiso 1 calc R .
C12 C 0.4004(16) 0.9352(12) 0.1089(8) 0.060(6) Uiso 1 d . .
H12A H 0.4361(16) 0.9519(12) 0.0708(8) 0.090 Uiso 1 calc R .
H12B H 0.3601(16) 0.8933(12) 0.1098(8) 0.090 Uiso 1 calc R .
H12C H 0.4561(16) 0.9041(12) 0.1349(8) 0.090 Uiso 1 calc R .
P4 P 0.2065(4) 0.6319(3) 0.3553(2) 0.0387(11) Uiso 1 d . .
C28 C -0.1547(14) 0.5679(10) 0.2398(7) 0.038(4) Uiso 1 d . .
H28A H -0.0968(14) 0.5340(10) 0.2650(7) 0.045 Uiso 1 calc R .
H28B H -0.2116(14) 0.5368(10) 0.2514(7) 0.045 Uiso 1 calc R .
C24 C -0.2940(14) 0.6693(10) 0.3204(7) 0.037(4) Uiso 1 d . .
H24A H -0.3333(14) 0.6254(10) 0.3224(7) 0.045 Uiso 1 calc R .
H24B H -0.2404(14) 0.6391(10) 0.3481(7) 0.045 Uiso 1 calc R .
C16 C 0.1785(14) 1.1283(10) 0.2083(7) 0.040(4) Uiso 1 d . .
H16A H 0.2355(14) 1.1591(10) 0.1983(7) 0.048 Uiso 1 calc R .
H16B H 0.1240(14) 1.1619(10) 0.1812(7) 0.048 Uiso 1 calc R .
C14 C 0.3505(15) 0.9558(12) 0.2456(7) 0.048(5) Uiso 1 d . .
H14A H 0.3135(15) 0.9501(12) 0.2846(7) 0.057 Uiso 1 calc R .
H14B H 0.3927(15) 0.8922(12) 0.2405(7) 0.057 Uiso 1 calc R .
C29 C -0.1030(16) 0.5599(12) 0.1781(7) 0.052(5) Uiso 1 d . .
H29A H -0.0723(16) 0.4942(12) 0.1765(7) 0.078 Uiso 1 calc R .
H29B H -0.0447(16) 0.5884(12) 0.1666(7) 0.078 Uiso 1 calc R .
H29C H -0.1599(16) 0.5920(12) 0.1528(7) 0.078 Uiso 1 calc R .
C30 C -0.2486(15) 1.0296(11) 0.0533(7) 0.040(4) Uiso 1 d . .
H30A H -0.2759(15) 1.0819(11) 0.0215(7) 0.048 Uiso 1 calc R .
H30B H -0.1960(15) 0.9774(11) 0.0373(7) 0.048 Uiso 1 calc R .
C31 C -0.3459(15) 0.9990(11) 0.0870(7) 0.048(5) Uiso 1 d . .
H31A H -0.3799(15) 0.9809(11) 0.0625(7) 0.072 Uiso 1 calc R .
H31B H -0.4001(15) 1.0506(11) 0.1021(7) 0.072 Uiso 1 calc R .
H31C H -0.3199(15) 0.9460(11) 0.1180(7) 0.072 Uiso 1 calc R .
C1 C 0.1856(15) 0.6311(10) 0.0945(6) 0.036(4) Uiso 1 d . .
H1A H 0.1135(15) 0.6280(10) 0.1070(6) 0.043 Uiso 1 calc R .
C27 C -0.4104(15) 0.6932(12) 0.2073(8) 0.051(5) Uiso 1 d . .
H27A H -0.4618(15) 0.7286(12) 0.1795(8) 0.076 Uiso 1 calc R .
H27B H -0.4507(15) 0.6898(12) 0.2451(8) 0.076 Uiso 1 calc R .
H27C H -0.3732(15) 0.6302(12) 0.2012(8) 0.076 Uiso 1 calc R .
C25 C -0.3805(15) 0.7602(11) 0.3381(7) 0.049(5) Uiso 1 d . .
H25A H -0.4163(15) 0.7433(11) 0.3761(7) 0.073 Uiso 1 calc R .
H25B H -0.4360(15) 0.7895(11) 0.3119(7) 0.073 Uiso 1 calc R .
H25C H -0.3426(15) 0.8039(11) 0.3371(7) 0.073 Uiso 1 calc R .
F1 F -0.1969(11) 0.7461(8) -0.0613(5) 0.090(4) Uiso 1 d . .
F7 F -0.2701(25) 0.3572(18) 0.3779(11) 0.253(12) Uiso 1 d . .
C4 C 0.3979(15) 0.6356(10) 0.0596(7) 0.037(4) Uiso 1 d . .
H4A H 0.4700(15) 0.6392(10) 0.0486(7) 0.044 Uiso 1 calc R .
C3 C 0.3688(14) 0.5692(10) 0.0455(7) 0.035(4) Uiso 1 d . .
F3 F -0.4154(15) 0.7307(11) 0.0661(7) 0.139(6) Uiso 1 d . .
F4 F -0.3252(15) 0.8599(11) 0.0030(7) 0.136(6) Uiso 1 d . .
C5 C 0.3185(14) 0.6983(10) 0.0905(6) 0.034(4) Uiso 1 d . .
H5A H 0.3392(14) 0.7439(10) 0.0994(6) 0.041 Uiso 1 calc R .
F5 F -0.2837(14) 0.6163(10) -0.0018(7) 0.128(6) Uiso 1 d . .
C35 C -0.3485(16) 1.2439(12) 0.0808(8) 0.055(5) Uiso 1 d . .
H35B H -0.4021(16) 1.2887(12) 0.1014(8) 0.082 Uiso 1 calc R .
H35C H -0.3871(16) 1.2215(12) 0.0610(8) 0.082 Uiso 1 calc R .
H35D H -0.2997(16) 1.2741(12) 0.0536(8) 0.082 Uiso 1 calc R .
C22 C -0.3082(15) 0.9522(12) 0.3917(7) 0.048(5) Uiso 1 d . .
H22A H -0.3572(15) 0.9639(12) 0.3634(7) 0.058 Uiso 1 calc R .
H22B H -0.2789(15) 0.8841(12) 0.4059(7) 0.058 Uiso 1 calc R .
C17 C 0.1202(15) 1.1409(11) 0.2672(7) 0.047(5) Uiso 1 d . .
H17A H 0.0889(15) 1.2074(11) 0.2668(7) 0.071 Uiso 1 calc R .
H17B H 0.1732(15) 1.1105(11) 0.2946(7) 0.071 Uiso 1 calc R .
H17C H 0.0614(15) 1.1130(11) 0.2774(7) 0.071 Uiso 1 calc R .
C20 C -0.2502(16) 1.1260(11) 0.3336(8) 0.052(5) Uiso 1 d . .
H20A H -0.2824(16) 1.1517(11) 0.3674(8) 0.062 Uiso 1 calc R .
H20B H -0.1906(16) 1.1521(11) 0.3143(8) 0.062 Uiso 1 calc R .
C18 C -0.1170(15) 0.9831(11) 0.4147(7) 0.042(4) Uiso 1 d . .
H18A H -0.0533(15) 1.0056(11) 0.3995(7) 0.051 Uiso 1 calc R .
H18B H -0.1667(15) 1.0235(11) 0.4397(7) 0.051 Uiso 1 calc R .
C15 C 0.4340(16) 1.0096(12) 0.2389(8) 0.054(5) Uiso 1 d . .
H15A H 0.4869(16) 0.9758(12) 0.2662(8) 0.081 Uiso 1 calc R .
H15B H 0.3941(16) 1.0720(12) 0.2454(8) 0.081 Uiso 1 calc R .
H15C H 0.4730(16) 1.0145(12) 0.2008(8) 0.081 Uiso 1 calc R .
C19 C -0.0757(16) 0.8830(12) 0.4501(8) 0.059(6) Uiso 1 d . .
H19A H -0.0386(16) 0.8826(12) 0.4804(8) 0.089 Uiso 1 calc R .
H19B H -0.0242(16) 0.8426(12) 0.4262(8) 0.089 Uiso 1 calc R .
H19C H -0.1382(16) 0.8603(12) 0.4662(8) 0.089 Uiso 1 calc R .
C6 C 0.2991(21) 0.5210(15) 0.3379(11) 0.093(8) Uiso 1 d . .
H6A H 0.3317(21) 0.4805(15) 0.3724(11) 0.112 Uiso 1 calc R .
H6E H 0.2533(21) 0.4905(15) 0.3286(11) 0.112 Uiso 1 calc R .
C21 C -0.3390(17) 1.1570(13) 0.2943(8) 0.064(6) Uiso 1 d . .
H21A H -0.3669(17) 1.2250(13) 0.2839(8) 0.096 Uiso 1 calc R .
H21B H -0.3993(17) 1.1331(13) 0.3136(8) 0.096 Uiso 1 calc R .
H21C H -0.3074(17) 1.1326(13) 0.2605(8) 0.096 Uiso 1 calc R .
C8 C 0.1247(24) 0.5801(18) 0.4221(11) 0.104(9) Uiso 1 d . .
H8A H 0.1752(24) 0.5412(18) 0.4505(11) 0.125 Uiso 1 calc R .
H8B H 0.0693(24) 0.6312(18) 0.4381(11) 0.125 Uiso 1 calc R .
F6 F -0.4096(17) 0.7817(13) -0.0476(8) 0.168(7) Uiso 1 d . .
F2 F -0.1970(20) 0.7018(15) 0.0495(10) 0.212(10) Uiso 1 d . .
C2 C 0.2601(15) 0.5675(11) 0.0623(7) 0.044(5) Uiso 1 d . .
H2A H 0.2366(15) 0.5245(11) 0.0522(7) 0.053 Uiso 1 calc R .
C32 C -0.0920(15) 1.1256(11) 0.0337(7) 0.040(4) Uiso 1 d . .
H32B H -0.0343(15) 1.0773(11) 0.0165(7) 0.048 Uiso 1 calc R .
H32C H -0.1413(15) 1.1656(11) 0.0050(7) 0.048 Uiso 1 calc R .
C36 C 0.4470(14) 0.4992(12) 0.0126(7) 0.046(5) Uiso 1 d . .
C33 C -0.0355(15) 1.1868(11) 0.0488(7) 0.049(5) Uiso 1 d . .
H33B H 0.0048(15) 1.2139(11) 0.0148(7) 0.074 Uiso 1 calc R .
H33C H 0.0157(15) 1.1479(11) 0.0763(7) 0.074 Uiso 1 calc R .
H33D H -0.0916(15) 1.2366(11) 0.0647(7) 0.074 Uiso 1 calc R .
C23 C -0.3801(16) 0.9981(12) 0.4430(8) 0.062(6) Uiso 1 d . .
H23A H -0.4390(16) 0.9709(12) 0.4591(8) 0.094 Uiso 1 calc R .
H23B H -0.4120(16) 1.0653(12) 0.4292(8) 0.094 Uiso 1 calc R .
H23C H -0.3330(16) 0.9858(12) 0.4718(8) 0.094 Uiso 1 calc R .
F8 F -0.0174(24) 0.3095(16) 0.4393(11) 0.236(11) Uiso 1 d . .
C54 C -0.1651(22) 0.9674(16) 0.5746(10) 0.083(7) Uiso 1 d . .
H54A H -0.0887(22) 0.9354(16) 0.5688(10) 0.099 Uiso 1 calc R .
C53 C -0.2074(25) 1.0597(19) 0.5575(11) 0.103(9) Uiso 1 d . .
H53A H -0.1559(25) 1.0920(19) 0.5418(11) 0.124 Uiso 1 calc R .
C10 C 0.2862(24) 0.6671(18) 0.3867(11) 0.105(9) Uiso 1 d . .
H10A H 0.2355(24) 0.7226(18) 0.4001(11) 0.126 Uiso 1 calc R .
H10B H 0.3065(24) 0.6177(18) 0.4208(11) 0.126 Uiso 1 calc R .
C52 C -0.3086(24) 1.1100(18) 0.5596(11) 0.095(8) Uiso 1 d . .
H52A H -0.3293(24) 1.1749(18) 0.5436(11) 0.113 Uiso 1 calc R .
F9 F -0.0730(23) 0.3490(17) 0.3362(11) 0.247(11) Uiso 1 d . .
C11 C 0.3707(30) 0.6866(23) 0.3652(15) 0.176(16) Uiso 1 d . .
H11A H 0.3976(30) 0.7050(23) 0.3925(15) 0.264 Uiso 1 calc R .
H11B H 0.3548(30) 0.7380(23) 0.3322(15) 0.264 Uiso 1 calc R .
H11C H 0.4269(30) 0.6321(23) 0.3539(15) 0.264 Uiso 1 calc R .
C60 C 0.2249(21) 0.3354(14) 0.2823(10) 0.073(7) Uiso 1 d . .
H60A H 0.1883(21) 0.3371(14) 0.3191(10) 0.088 Uiso 1 calc R .
C56 C 0.2114(23) 0.3625(16) 0.1864(11) 0.092(8) Uiso 1 d . .
H56A H 0.1643(23) 0.3850(16) 0.1578(11) 0.110 Uiso 1 calc R .
C57 C 0.3232(23) 0.3290(16) 0.1715(11) 0.093(8) Uiso 1 d . .
H57A H 0.3552(23) 0.3262(16) 0.1341(11) 0.111 Uiso 1 calc R .
C55 C 0.1666(22) 0.3644(15) 0.2394(10) 0.082(7) Uiso 1 d . .
H55A H 0.0890(22) 0.3879(15) 0.2467(10) 0.099 Uiso 1 calc R .
C50 C -0.3550(24) 0.9742(19) 0.6062(11) 0.101(9) Uiso 1 d . .
H50A H -0.4077(24) 0.9436(19) 0.6235(11) 0.121 Uiso 1 calc R .
C49 C -0.2427(25) 0.9207(19) 0.6020(11) 0.102(9) Uiso 1 d . .
H49A H -0.2197(25) 0.8555(19) 0.6171(11) 0.123 Uiso 1 calc R .
C51 C -0.3899(26) 1.0663(20) 0.5866(11) 0.110(9) Uiso 1 d . .
H51A H -0.4656(26) 1.1013(20) 0.5905(11) 0.132 Uiso 1 calc R .
F10 F -0.1760(22) 0.4500(17) 0.4063(11) 0.237(11) Uiso 1 d . .
C44 C -0.1961(26) 0.3465(18) 0.2166(13) 0.109(9) Uiso 1 d . .
H44A H -0.1523(26) 0.3101(18) 0.2460(13) 0.130 Uiso 1 calc R .
C47 C -0.3219(27) 0.4449(19) 0.1391(13) 0.118(10) Uiso 1 d . .
H47A H -0.3664(27) 0.4785(19) 0.1097(13) 0.141 Uiso 1 calc R .
C45 C -0.1413(26) 0.3475(19) 0.1607(13) 0.113(10) Uiso 1 d . .
H45A H -0.0662(26) 0.3145(19) 0.1519(13) 0.135 Uiso 1 calc R .
C58 C 0.3902(25) 0.2974(17) 0.2202(12) 0.108(9) Uiso 1 d . .
H47B H 0.4680(25) 0.2738(17) 0.2141(12) 0.130 Uiso 1 calc R .
C59 C 0.3362(26) 0.3031(18) 0.2742(13) 0.113(10) Uiso 1 d . .
H48A H 0.3773(26) 0.2846(18) 0.3050(13) 0.135 Uiso 1 calc R .
C46 C -0.2116(28) 0.4024(20) 0.1215(14) 0.120(10) Uiso 1 d . .
H46A H -0.1853(28) 0.4114(20) 0.0827(14) 0.144 Uiso 1 calc R .
C48 C -0.3774(33) 0.4455(23) 0.1939(16) 0.161(14) Uiso 1 d . .
H48B H -0.4527(33) 0.4770(23) 0.2036(16) 0.193 Uiso 1 calc R .
C7 C 0.3782(28) 0.5226(21) 0.2980(13) 0.157(14) Uiso 1 d . .
H6B H 0.4194(28) 0.4591(21) 0.2937(13) 0.235 Uiso 1 calc R .
H6C H 0.4271(28) 0.5497(21) 0.3070(13) 0.235 Uiso 1 calc R .
H6D H 0.3482(28) 0.5603(21) 0.2629(13) 0.235 Uiso 1 calc R .
F11 F -0.2120(23) 0.3139(17) 0.4799(11) 0.255(12) Uiso 1 d . .
F12 F -0.1063(23) 0.2064(18) 0.4106(11) 0.246(11) Uiso 1 d . .
C43 C -0.2979(28) 0.3890(20) 0.2323(13) 0.117(10) Uiso 1 d . .
H43A H -0.3214(28) 0.3825(20) 0.2713(13) 0.140 Uiso 1 calc R .
C42 C 0.2792(24) 0.3580(17) 0.5160(11) 0.092(8) Uiso 1 d . .
H42A H 0.2135(24) 0.3892(17) 0.5363(11) 0.111 Uiso 1 calc R .
C39 C 0.4680(37) 0.2861(26) 0.4579(16) 0.181(16) Uiso 1 d . .
H39A H 0.5349(37) 0.2575(26) 0.4373(16) 0.218 Uiso 1 calc R .
C9 C 0.0717(27) 0.5257(20) 0.4097(13) 0.153(13) Uiso 1 d . .
H9A H 0.0313(27) 0.4997(20) 0.4441(13) 0.229 Uiso 1 calc R .
H9B H 0.1265(27) 0.4750(20) 0.3940(13) 0.229 Uiso 1 calc R .
H9C H 0.0203(27) 0.5647(20) 0.3823(13) 0.229 Uiso 1 calc R .
C38 C 0.4727(31) 0.3416(23) 0.4859(14) 0.145(13) Uiso 1 d . .
H38A H 0.5381(31) 0.3536(23) 0.4865(14) 0.174 Uiso 1 calc R .
C41 C 0.2685(28) 0.2995(20) 0.4933(13) 0.130(11) Uiso 1 d . .
H41A H 0.2040(28) 0.2822(20) 0.5009(13) 0.156 Uiso 1 calc R .
C40 C 0.3666(35) 0.2594(24) 0.4534(16) 0.174(15) Uiso 1 d . .
H40A H 0.3666(35) 0.2231(24) 0.4289(16) 0.209 Uiso 1 calc R .
C37 C 0.3664(29) 0.3845(20) 0.5168(13) 0.127(11) Uiso 1 d . .
H37A H 0.3590(29) 0.4297(20) 0.5368(13) 0.152 Uiso 1 calc R .

loop_
_atom_type_symbol
_atom_type_description
_atom_type_scat_dispersion_real
_atom_type_scat_dispersion_imag
_atom_type_scat_source
C C 0.0033 0.0016 'International Tables Vol C Tables 4.2.6.8 and 6.1.1.4'
H H 0.0000 0.0000 'International Tables Vol C Tables 4.2.6.8 and 6.1.1.4'
N N 0.0061 0.0033 'International Tables Vol C Tables 4.2.6.8 and 6.1.1.4'
F F 0.0171 0.0103 'International Tables Vol C Tables 4.2.6.8 and 6.1.1.4'
P P 0.1023 0.0942 'International Tables Vol C Tables 4.2.6.8 and 6.1.1.4'
Se Se -0.0929 2.2259 'International Tables Vol C Tables 4.2.6.8 and 6.1.1.4'
Sb Sb -0.5866 1.5461 'International Tables Vol C Tables 4.2.6.8 and 6.1.1.4'
Re Re -1.0185 7.2310 'International Tables Vol C Tables 4.2.6.8 and 6.1.1.4'

loop_
_geom_angle_atom_site_label_1
_geom_angle_atom_site_label_2
_geom_angle_atom_site_label_3
_geom_angle
_geom_angle_site_symmetry_1
_geom_angle_site_symmetry_3
_geom_angle_publ_flag
N1 Re3 Se5 93.3(3) . . ?
N1 Re3 Se3 90.3(3) . . ?
Se5 Re3 Se3 176.48(5) . . ?
N1 Re3 Se2 93.0(4) . . ?
Se5 Re3 Se2 89.22(6) . . ?
Se3 Re3 Se2 90.45(6) . . ?
N1 Re3 Se4 90.7(4) . . ?
Se5 Re3 Se4 90.10(6) . . ?
Se3 Re3 Se4 90.01(6) . . ?
Se2 Re3 Se4 176.29(5) . . ?
N1 Re3 Re5 132.7(3) . . ?
Se5 Re3 Re5 118.90(5) . . ?
Se3 Re3 Re5 58.37(4) . . ?
Se2 Re3 Re5 119.02(4) . . ?
Se4 Re3 Re5 58.32(4) . . ?
N1 Re3 Re2 134.6(3) . . ?
Se5 Re3 Re2 118.50(5) . . ?
Se3 Re3 Re2 58.50(4) . . ?
Se2 Re3 Re2 58.72(4) . . ?
Se4 Re3 Re2 118.63(4) . . ?
Re5 Re3 Re2 60.32(3) . . ?
N1 Re3 Re4 135.0(3) . . ?
Se5 Re3 Re4 58.57(4) . . ?
Se3 Re3 Re4 118.70(5) . . ?
Se2 Re3 Re4 118.33(4) . . ?
Se4 Re3 Re4 58.36(4) . . ?
Re5 Re3 Re4 60.34(2) . . ?
Re2 Re3 Re4 90.36(3) . . ?
N1 Re3 Re6 137.0(3) . . ?
Se5 Re3 Re6 58.41(4) . . ?
Se3 Re3 Re6 118.58(5) . . ?
Se2 Re3 Re6 58.41(4) . . ?
Se4 Re3 Re6 118.27(4) . . ?
Re5 Re3 Re6 90.24(3) . . ?
Re2 Re3 Re6 60.10(2) . . ?
Re4 Re3 Re6 59.93(2) . . ?
P5 Re6 Se7 89.27(11) . . ?
P5 Re6 Se5 92.60(10) . . ?
Se7 Re6 Se5 90.54(6) . . ?
P5 Re6 Se2 94.64(11) . . ?
Se7 Re6 Se2 176.09(6) . . ?
Se5 Re6 Se2 89.08(5) . . ?
P5 Re6 Se1 91.54(10) . . ?
Se7 Re6 Se1 89.69(5) . . ?
Se5 Re6 Se1 175.85(6) . . ?
Se2 Re6 Se1 90.41(5) . . ?
P5 Re6 Re4 133.27(10) . . ?
Se7 Re6 Re4 58.42(4) . . ?
Se5 Re6 Re4 58.49(4) . . ?
Se2 Re6 Re4 118.26(5) . . ?
Se1 Re6 Re4 118.36(5) . . ?
P5 Re6 Re3 137.55(10) . . ?
Se7 Re6 Re3 118.28(5) . . ?
Se5 Re6 Re3 58.21(4) . . ?
Se2 Re6 Re3 58.37(4) . . ?
Se1 Re6 Re3 118.19(4) . . ?
Re4 Re6 Re3 59.89(3) . . ?
P5 Re6 Re2 136.51(10) . . ?
Se7 Re6 Re2 118.37(4) . . ?
Se5 Re6 Re2 117.97(4) . . ?
Se2 Re6 Re2 58.58(4) . . ?
Se1 Re6 Re2 58.45(4) . . ?
Re4 Re6 Re2 90.14(3) . . ?
Re3 Re6 Re2 59.76(2) . . ?
P5 Re6 Re1 132.73(10) . . ?
Se7 Re6 Re1 58.28(4) . . ?
Se5 Re6 Re1 118.51(5) . . ?
Se2 Re6 Re1 118.66(4) . . ?
Se1 Re6 Re1 58.33(4) . . ?
Re4 Re6 Re1 60.04(3) . . ?
Re3 Re6 Re1 89.68(3) . . ?
Re2 Re6 Re1 60.10(2) . . ?
P4 Re5 Se8 93.49(12) . . ?
P4 Re5 Se3 91.06(11) . . ?
Se8 Re5 Se3 89.48(6) . . ?
P4 Re5 Se6 92.83(11) . . ?
Se8 Re5 Se6 90.78(5) . . ?
Se3 Re5 Se6 176.08(6) . . ?
P4 Re5 Se4 90.31(12) . . ?
Se8 Re5 Se4 176.20(6) . . ?
Se3 Re5 Se4 90.48(5) . . ?
Se6 Re5 Se4 89.00(6) . . ?
P4 Re5 Re3 133.48(11) . . ?
Se8 Re5 Re3 118.11(5) . . ?
Se3 Re5 Re3 58.62(4) . . ?
Se6 Re5 Re3 117.97(4) . . ?
Se4 Re5 Re3 58.84(4) . . ?
P4 Re5 Re1 136.35(11) . . ?
Se8 Re5 Re1 58.47(4) . . ?
Se3 Re5 Re1 118.61(5) . . ?
Se6 Re5 Re1 58.46(4) . . ?
Se4 Re5 Re1 118.40(4) . . ?
Re3 Re5 Re1 90.16(3) . . ?
P4 Re5 Re2 135.53(12) . . ?
Se8 Re5 Re2 58.25(4) . . ?
Se3 Re5 Re2 58.42(4) . . ?
Se6 Re5 Re2 118.61(5) . . ?
Se4 Re5 Re2 118.69(5) . . ?
Re3 Re5 Re2 59.87(3) . . ?
Re1 Re5 Re2 60.19(3) . . ?
P4 Re5 Re4 134.57(12) . . ?
Se8 Re5 Re4 118.48(4) . . ?
Se3 Re5 Re4 118.52(5) . . ?
Se6 Re5 Re4 58.06(4) . . ?
Se4 Re5 Re4 58.36(4) . . ?
Re3 Re5 Re4 59.91(2) . . ?
Re1 Re5 Re4 60.04(2) . . ?
Re2 Re5 Re4 89.85(3) . . ?
P1 Re1 Se7 94.41(10) . . ?
P1 Re1 Se6 90.36(12) . . ?
Se7 Re1 Se6 89.73(6) . . ?
P1 Re1 Se8 90.05(11) . . ?
Se7 Re1 Se8 175.52(5) . . ?
Se6 Re1 Se8 90.57(6) . . ?
P1 Re1 Se1 94.07(12) . . ?
Se7 Re1 Se1 89.63(6) . . ?
Se6 Re1 Se1 175.56(5) . . ?
Se8 Re1 Se1 89.73(6) . . ?
P1 Re1 Re5 131.97(11) . . ?
Se7 Re1 Re5 118.38(5) . . ?
Se6 Re1 Re5 58.33(4) . . ?
Se8 Re1 Re5 58.27(4) . . ?
Se1 Re1 Re5 118.35(4) . . ?
P1 Re1 Re4 135.19(11) . . ?
Se7 Re1 Re4 58.27(4) . . ?
Se6 Re1 Re4 58.05(4) . . ?
Se8 Re1 Re4 118.36(5) . . ?
Se1 Re1 Re4 118.07(4) . . ?
Re5 Re1 Re4 60.12(2) . . ?
P1 Re1 Re2 134.87(11) . . ?
Se7 Re1 Re2 117.96(4) . . ?
Se6 Re1 Re2 118.30(4) . . ?
Se8 Re1 Re2 58.12(4) . . ?
Se1 Re1 Re2 58.36(4) . . ?
Re5 Re1 Re2 60.01(2) . . ?
Re4 Re1 Re2 89.79(3) . . ?
P1 Re1 Re6 138.11(11) . . ?
Se7 Re1 Re6 58.16(4) . . ?
Se6 Re1 Re6 117.77(4) . . ?
Se8 Re1 Re6 117.92(4) . . ?
Se1 Re1 Re6 58.35(4) . . ?
Re5 Re1 Re6 89.92(3) . . ?
Re4 Re1 Re6 59.73(2) . . ?
Re2 Re1 Re6 59.81(2) . . ?
P3 Re4 Se6 90.89(11) . . ?
P3 Re4 Se7 91.68(11) . . ?
Se6 Re4 Se7 90.02(5) . . ?
P3 Re4 Se5 93.12(11) . . ?
Se6 Re4 Se5 175.96(6) . . ?
Se7 Re4 Se5 90.45(6) . . ?
P3 Re4 Se4 92.20(11) . . ?
Se6 Re4 Se4 89.10(6) . . ?
Se7 Re4 Se4 176.03(6) . . ?
Se5 Re4 Se4 90.16(5) . . ?
P3 Re4 Re3 136.05(10) . . ?
Se6 Re4 Re3 118.10(4) . . ?
Se7 Re4 Re3 118.51(5) . . ?
Se5 Re4 Re3 58.29(4) . . ?
Se4 Re4 Re3 58.73(4) . . ?
P3 Re4 Re6 135.30(11) . . ?
Se6 Re4 Re6 118.69(5) . . ?
Se7 Re4 Re6 58.36(4) . . ?
Se5 Re4 Re6 58.41(4) . . ?
Se4 Re4 Re6 118.90(5) . . ?
Re3 Re4 Re6 60.18(3) . . ?
P3 Re4 Re1 133.99(10) . . ?
Se6 Re4 Re1 58.48(4) . . ?
Se7 Re4 Re1 58.33(4) . . ?
Se5 Re4 Re1 118.61(5) . . ?
Se4 Re4 Re1 118.07(4) . . ?
Re3 Re4 Re1 89.95(3) . . ?
Re6 Re4 Re1 60.23(3) . . ?
P3 Re4 Re5 134.64(11) . . ?
Se6 Re4 Re5 58.36(4) . . ?
Se7 Re4 Re5 118.15(4) . . ?
Se5 Re4 Re5 118.02(4) . . ?
Se4 Re4 Re5 58.23(4) . . ?
Re3 Re4 Re5 59.75(2) . . ?
Re6 Re4 Re5 90.04(3) . . ?
Re1 Re4 Re5 59.84(2) . . ?
P2 Re2 Se8 92.74(10) . . ?
P2 Re2 Se3 92.22(10) . . ?
Se8 Re2 Se3 89.35(6) . . ?
P2 Re2 Se1 91.83(10) . . ?
Se8 Re2 Se1 89.83(5) . . ?
Se3 Re2 Se1 175.90(6) . . ?
P2 Re2 Se2 91.41(10) . . ?
Se8 Re2 Se2 175.84(6) . . ?
Se3 Re2 Se2 90.28(5) . . ?
Se1 Re2 Se2 90.24(5) . . ?
P2 Re2 Re3 134.74(9) . . ?
Se8 Re2 Re3 118.05(5) . . ?
Se3 Re2 Re3 58.52(4) . . ?
Se1 Re2 Re3 118.56(4) . . ?
Se2 Re2 Re3 58.43(4) . . ?
P2 Re2 Re6 134.32(11) . . ?
Se8 Re2 Re6 118.41(4) . . ?
Se3 Re2 Re6 118.65(5) . . ?
Se1 Re2 Re6 58.44(4) . . ?
Se2 Re2 Re6 58.34(4) . . ?
Re3 Re2 Re6 60.14(2) . . ?
P2 Re2 Re5 135.72(10) . . ?
Se8 Re2 Re5 58.26(4) . . ?
Se3 Re2 Re5 58.19(4) . . ?
Se1 Re2 Re5 118.11(5) . . ?
Se2 Re2 Re5 118.22(5) . . ?
Re3 Re2 Re5 59.80(3) . . ?
Re6 Re2 Re5 89.96(3) . . ?
P2 Re2 Re1 135.36(9) . . ?
Se8 Re2 Re1 58.33(4) . . ?
Se3 Re2 Re1 117.99(5) . . ?
Se1 Re2 Re1 58.32(4) . . ?
Se2 Re2 Re1 118.41(4) . . ?
Re3 Re2 Re1 89.89(3) . . ?
Re6 Re2 Re1 60.09(2) . . ?
Re5 Re2 Re1 59.80(3) . . ?
Re6 Se7 Re4 63.22(4) . . ?
Re6 Se7 Re1 63.56(4) . . ?
Re4 Se7 Re1 63.40(4) . . ?
Re1 Se1 Re2 63.32(4) . . ?
Re1 Se1 Re6 63.32(4) . . ?
Re2 Se1 Re6 63.11(4) . . ?
Re5 Se3 Re3 63.01(4) . . ?
Re5 Se3 Re2 63.39(4) . . ?
Re3 Se3 Re2 62.97(4) . . ?
Re4 Se6 Re5 63.58(4) . . ?
Re4 Se6 Re1 63.47(5) . . ?
Re5 Se6 Re1 63.22(4) . . ?
Re5 Se4 Re4 63.41(4) . . ?
Re5 Se4 Re3 62.84(5) . . ?
Re4 Se4 Re3 62.91(5) . . ?
Re3 Se5 Re6 63.38(4) . . ?
Re3 Se5 Re4 63.14(4) . . ?
Re6 Se5 Re4 63.10(4) . . ?
Re3 Se2 Re6 63.22(4) . . ?
Re3 Se2 Re2 62.85(4) . . ?
Re6 Se2 Re2 63.08(4) . . ?
Re2 Se8 Re5 63.49(4) . . ?
Re2 Se8 Re1 63.55(4) . . ?
Re5 Se8 Re1 63.27(4) . . ?
C26 P2 C24 105.0(8) . . ?
C26 P2 C28 104.1(8) . . ?
C24 P2 C28 101.0(7) . . ?
C26 P2 Re2 113.6(6) . . ?
C24 P2 Re2 116.1(6) . . ?
C28 P2 Re2 115.5(6) . . ?
C14 P3 C13 105.3(8) . . ?
C14 P3 C16 103.8(8) . . ?
C13 P3 C16 103.6(7) . . ?
C14 P3 Re4 114.0(6) . . ?
C13 P3 Re4 114.1(6) . . ?
C16 P3 Re4 114.8(6) . . ?
C18 P1 C22 103.2(8) . . ?
C18 P1 C20 101.9(8) . . ?
C22 P1 C20 106.2(8) . . ?
C18 P1 Re1 115.6(6) . . ?
C22 P1 Re1 112.8(5) . . ?
C20 P1 Re1 115.7(6) . . ?
F7 Sb1 F8 177.2(11) . . ?
F7 Sb1 F10 89.2(11) . . ?
F8 Sb1 F10 88.5(11) . . ?
F7 Sb1 F12 91.0(12) . . ?
F8 Sb1 F12 91.2(11) . . ?
F10 Sb1 F12 179.0(11) . . ?
F7 Sb1 F9 88.2(12) . . ?
F8 Sb1 F9 93.5(12) . . ?
F10 Sb1 F9 90.6(11) . . ?
F12 Sb1 F9 90.4(11) . . ?
F7 Sb1 F11 91.4(12) . . ?
F8 Sb1 F11 86.9(11) . . ?
F10 Sb1 F11 89.1(11) . . ?
F12 Sb1 F11 90.0(11) . . ?
F9 Sb1 F11 179.5(12) . . ?
F2 Sb2 F5 95.6(8) . . ?
F2 Sb2 F4 88.5(9) . . ?
F5 Sb2 F4 175.6(8) . . ?
F2 Sb2 F6 175.7(9) . . ?
F5 Sb2 F6 88.2(8) . . ?
F4 Sb2 F6 87.7(8) . . ?
F2 Sb2 F1 91.1(8) . . ?
F5 Sb2 F1 89.1(6) . . ?
F4 Sb2 F1 89.2(6) . . ?
F6 Sb2 F1 86.8(7) . . ?
F2 Sb2 F3 91.9(9) . . ?
F5 Sb2 F3 91.4(7) . . ?
F4 Sb2 F3 90.1(7) . . ?
F6 Sb2 F3 90.2(8) . . ?
F1 Sb2 F3 177.0(7) . . ?
C34 P5 C30 104.1(8) . . ?
C34 P5 C32 105.3(7) . . ?
C30 P5 C32 100.0(7) . . ?
C34 P5 Re6 113.9(5) . . ?
C30 P5 Re6 115.6(5) . . ?
C32 P5 Re6 116.4(6) . . ?
C27 C26 P2 117.5(12) . . ?
C5 N1 C1 118.3(14) . . ?
C5 N1 Re3 120.4(10) . . ?
C1 N1 Re3 120.5(11) . . ?
C12 C13 P3 116.5(12) . . ?
C35 C34 P5 118.0(12) . . ?
C10 P4 C6 104.6(13) . . ?
C10 P4 C8 99.1(12) . . ?
C6 P4 C8 97.8(11) . . ?
C10 P4 Re5 116.3(9) . . ?
C6 P4 Re5 119.2(8) . . ?
C8 P4 Re5 116.6(9) . . ?
C29 C28 P2 114.6(11) . . ?
C25 C24 P2 115.3(11) . . ?
C17 C16 P3 117.8(11) . . ?
C15 C14 P3 116.4(13) . . ?
C31 C30 P5 115.5(12) . . ?
N1 C1 C2 121.7(17) . . ?
C3 C4 C5 119.4(17) . . ?
C4 C3 C2 118.0(15) . . ?
C4 C3 C36 123.6(16) . . ?
C2 C3 C36 118.4(15) . . ?
N1 C5 C4 123.0(15) . . ?
C23 C22 P1 115.1(12) . . ?
C21 C20 P1 113.1(13) . . ?
C19 C18 P1 115.0(12) . . ?
C7 C6 P4 119.0(22) . . ?
C9 C8 P4 110.8(21) . . ?
C1 C2 C3 119.5(16) . . ?
C33 C32 P5 116.4(11) . . ?
C36 C36 C3 124.0(20) 2_665 . ?
C53 C54 C49 115.2(27) . . ?
C52 C53 C54 128.3(32) . . ?
C11 C10 P4 127.2(28) . . ?
C53 C52 C51 118.4(29) . . ?
C55 C60 C59 120.9(27) . . ?
C55 C56 C57 122.7(29) . . ?
C56 C57 C58 114.0(26) . . ?
C56 C55 C60 123.4(28) . . ?
C51 C50 C49 122.5(30) . . ?
C50 C49 C54 118.0(27) . . ?
C50 C51 C52 117.4(30) . . ?
C43 C44 C45 128.3(33) . . ?
C46 C47 C48 129.9(35) . . ?
C46 C45 C44 111.2(30) . . ?
C59 C58 C57 119.3(30) . . ?
C60 C59 C58 119.6(31) . . ?
C45 C46 C47 119.7(32) . . ?
C43 C48 C47 106.9(34) . . ?
C44 C43 C48 123.9(34) . . ?
C41 C42 C37 132.6(33) . . ?
C38 C39 C40 128.8(42) . . ?
C39 C38 C37 113.4(40) . . ?
C42 C41 C40 115.0(35) . . ?
C41 C40 C39 110.8(34) . . ?
C42 C37 C38 118.6(32) . . ?

loop_
_geom_bond_atom_site_label_1
_geom_bond_atom_site_label_2
_geom_bond_distance
_geom_bond_site_symmetry_2
_geom_bond_publ_flag
Re3 N1 2.215(12) . ?
Re3 Se5 2.514(2) . ?
Re3 Se3 2.522(2) . ?
Re3 Se2 2.522(2) . ?
Re3 Se4 2.532(2) . ?
Re3 Re5 2.6323(9) . ?
Re3 Re2 2.6343(9) . ?
Re3 Re4 2.6368(9) . ?
Re3 Re6 2.6446(9) . ?
Re6 P5 2.476(4) . ?
Re6 Se7 2.515(2) . ?
Re6 Se5 2.520(2) . ?
Re6 Se2 2.523(2) . ?
Re6 Se1 2.525(2) . ?
Re6 Re4 2.6377(10) . ?
Re6 Re2 2.6433(8) . ?
Re6 Re1 2.6509(9) . ?
Re5 P4 2.481(5) . ?
Re5 Se8 2.515(2) . ?
Re5 Se3 2.515(2) . ?
Re5 Se6 2.517(2) . ?
Re5 Se4 2.518(2) . ?
Re5 Re1 2.6407(9) . ?
Re5 Re2 2.6462(10) . ?
Re5 Re4 2.6481(9) . ?
Re1 P1 2.491(4) . ?
Re1 Se7 2.518(2) . ?
Re1 Se6 2.521(2) . ?
Re1 Se8 2.520(2) . ?
Re1 Se1 2.525(2) . ?
Re1 Re4 2.6460(9) . ?
Re1 Re2 2.6511(9) . ?
Re4 P3 2.490(4) . ?
Re4 Se6 2.509(2) . ?
Re4 Se7 2.517(2) . ?
Re4 Se5 2.522(2) . ?
Re4 Se4 2.521(2) . ?
Re2 P2 2.492(4) . ?
Re2 Se8 2.514(2) . ?
Re2 Se3 2.522(2) . ?
Re2 Se1 2.526(2) . ?
Re2 Se2 2.530(2) . ?
P2 C26 1.80(2) . ?
P2 C24 1.813(15) . ?
P2 C28 1.816(14) . ?
P3 C14 1.79(2) . ?
P3 C13 1.81(2) . ?
P3 C16 1.824(14) . ?
P1 C18 1.80(2) . ?
P1 C22 1.85(2) . ?
P1 C20 1.84(2) . ?
Sb1 F7 1.82(3) . ?
Sb1 F8 1.80(3) . ?
Sb1 F10 1.73(2) . ?
Sb1 F12 1.80(2) . ?
Sb1 F9 1.79(3) . ?
Sb1 F11 1.81(3) . ?
Sb2 F2 1.78(3) . ?
Sb2 F5 1.830(15) . ?
Sb2 F4 1.82(2) . ?
Sb2 F6 1.87(2) . ?
Sb2 F1 1.864(13) . ?
Sb2 F3 1.90(2) . ?
P5 C34 1.816(15) . ?
P5 C30 1.83(2) . ?
P5 C32 1.84(2) . ?
C26 C27 1.53(2) . ?
N1 C5 1.32(2) . ?
N1 C1 1.33(2) . ?
C13 C12 1.50(2) . ?
C34 C35 1.50(2) . ?
P4 C10 1.70(3) . ?
P4 C6 1.81(2) . ?
P4 C8 1.89(2) . ?
C28 C29 1.54(2) . ?
C24 C25 1.56(2) . ?
C16 C17 1.51(2) . ?
C14 C15 1.54(2) . ?
C30 C31 1.50(2) . ?
C1 C2 1.40(2) . ?
C4 C3 1.36(2) . ?
C4 C5 1.39(2) . ?
C3 C2 1.38(2) . ?
C3 C36 1.49(2) . ?
C22 C23 1.58(2) . ?
C20 C21 1.51(2) . ?
C18 C19 1.51(2) . ?
C6 C7 1.26(3) . ?
C8 C9 1.38(3) . ?
C32 C33 1.54(2) . ?
C36 C36 1.38(3) 2_665 ?
C54 C53 1.31(3) . ?
C54 C49 1.40(3) . ?
C53 C52 1.25(3) . ?
C10 C11 1.21(4) . ?
C52 C51 1.40(3) . ?
C60 C55 1.30(3) . ?
C60 C59 1.33(3) . ?
C56 C55 1.31(3) . ?
C56 C57 1.35(3) . ?
C57 C58 1.48(3) . ?
C50 C51 1.31(3) . ?
C50 C49 1.38(3) . ?
C44 C43 1.27(3) . ?
C44 C45 1.40(3) . ?
C47 C46 1.37(3) . ?
C47 C48 1.39(4) . ?
C45 C46 1.35(4) . ?
C58 C59 1.37(3) . ?
C48 C43 1.41(4) . ?
C42 C41 1.25(3) . ?
C42 C37 1.33(4) . ?
C39 C38 1.26(4) . ?
C39 C40 1.54(5) . ?
C38 C37 1.45(4) . ?
C41 C40 1.48(4) . ?
